data_2241820
loop_
_publ_author_name
'Sukhonosova, Elena V.'
'Sokov, Sergey A.'
'Ostapenko, Gennady I.'
'Bunev, Alexander S.'
'Dorovatovskii, Pavel V.'
'Zubavichus, Yan V.'
'Khrustalev, Victor N.'

_publ_section_title
;
 Crystal structures of ethyl
 {2-[4-(4-isopropylphenyl)thiazol-2-yl]phenyl}carbamate and ethyl
 {2-[4-(3-nitrophenyl)thiazol-2-yl]phenyl}carbamate
;
_journal_coeditor_code HB7607
_journal_issue 9
_journal_name_full 'Acta Crystallographica Section E'
_journal_page_first 1321
_journal_page_last 1325
_journal_paper_doi 10.1107/S2056989016013104
_journal_volume 72
_journal_year 2016
_chemical_formula_iupac 'C21 H22 N2 O2 S'
_chemical_formula_moiety 'C21 H22 N2 O2 S'
_chemical_formula_sum 'C21 H22 N2 O2 S'
_chemical_formula_weight 366.47
_chemical_name_systematic
;
Ethyl {2-[4-(4-isopropylphenyl)thiazol-2-yl]phenyl}carbamate
;
_space_group_crystal_system orthorhombic
_space_group_IT_number 19
_space_group_name_Hall 'P 2ac 2ab'
_space_group_name_H-M_alt 'P 21 21 21'
_symmetry_space_group_name_Hall 'P 2ac 2ab'
_symmetry_space_group_name_H-M 'P 21 21 21'
_atom_sites_solution_hydrogens mixed
_atom_sites_solution_primary difmap
_atom_sites_solution_secondary difmap
_audit_creation_method SHELXL-2014/6
_cell_angle_alpha 90
_cell_angle_beta 90
_cell_angle_gamma 90
_cell_formula_units_Z 4
_cell_length_a 5.4534(11)
_cell_length_b 17.203(3)
_cell_length_c 20.060(4)
_cell_measurement_reflns_used 500
_cell_measurement_temperature 100(2)
_cell_measurement_theta_max 35.0
_cell_measurement_theta_min 3.5
_cell_volume 1881.9(6)
_computing_cell_refinement
;
<i>iMosflm</i> (Battye <i>et al.</i>, 2011)
;
_computing_data_collection
;
<i>Automar</i> (MarXperts, 2015)
;
_computing_data_reduction
;
<i>iMosflm</i> (Battye <i>et al.</i>, 2011)
;
_computing_molecular_graphics
;
SHELXTL (Sheldrick, 2008)
;
_computing_publication_material
;
SHELXTL (Sheldrick, 2008)
;
_computing_structure_refinement
;
SHELXL2014 (Sheldrick, 2015)
;
_computing_structure_solution
;
SHELXS97 (Sheldrick, 2008)
;
_diffrn_ambient_temperature 100(2)
_diffrn_measured_fraction_theta_full 0.995
_diffrn_measured_fraction_theta_max 0.975
_diffrn_measurement_device_type 'MAR CCD'
_diffrn_measurement_method 'phi scan'
_diffrn_radiation_type synchrotron
_diffrn_radiation_wavelength 0.96990
_diffrn_reflns_av_R_equivalents 0.0949
_diffrn_reflns_limit_h_max 6
_diffrn_reflns_limit_h_min -6
_diffrn_reflns_limit_k_max 21
_diffrn_reflns_limit_k_min -20
_diffrn_reflns_limit_l_max 25
_diffrn_reflns_limit_l_min -25
_diffrn_reflns_number 13728
_diffrn_reflns_theta_full 35.587
_diffrn_reflns_theta_max 38.447
_diffrn_reflns_theta_min 3.517
_exptl_absorpt_coefficient_mu 0.432
_exptl_absorpt_correction_T_max 0.950
_exptl_absorpt_correction_T_min 0.910
_exptl_absorpt_correction_type multi-scan
_exptl_absorpt_process_details
;
(SCALA; Evans, 2006)
;
_exptl_crystal_colour colourless
_exptl_crystal_density_diffrn 1.293
_exptl_crystal_description prism
_exptl_crystal_F_000 776
_exptl_crystal_size_max 0.20
_exptl_crystal_size_mid 0.15
_exptl_crystal_size_min 0.10
_refine_diff_density_max 0.340
_refine_diff_density_min -0.388
_refine_ls_abs_structure_details
;
Flack <i>x</i> determined using 997 quotients
[(<i>I</i>^+^)-(<i>I</i>^-^)]/[(<i>I</i>^+^)+(<i>I</i>^-^)]
(Parsons <i>et al.</i>, 2013)
;
_refine_ls_abs_structure_Flack -0.01(4)
_refine_ls_extinction_coef 0.0210(11)
_refine_ls_extinction_expression Fc^*^=kFc[1+0.001xFc^2^\l^3^/sin(2\q)]^-1/4^
_refine_ls_extinction_method
;
SHELXL2014 (Sheldrick, 2015)
;
_refine_ls_goodness_of_fit_ref 0.964
_refine_ls_hydrogen_treatment mixed
_refine_ls_matrix_type full
_refine_ls_number_parameters 242
_refine_ls_number_reflns 3971
_refine_ls_number_restraints 0
_refine_ls_restrained_S_all 0.964
_refine_ls_R_factor_all 0.0734
_refine_ls_R_factor_gt 0.0524
_refine_ls_shift/su_max 0.000
_refine_ls_shift/su_mean 0.000
_refine_ls_structure_factor_coef Fsqd
_refine_ls_weighting_details 'w=1/[\s^2^(Fo^2^)+(0.004P)^2^] where P=(Fo^2^+2Fc^2^)/3'
_refine_ls_weighting_scheme calc
_refine_ls_wR_factor_gt 0.1088
_refine_ls_wR_factor_ref 0.1225
_reflns_number_gt 3052
_reflns_number_total 3971
_reflns_threshold_expression 'I > 2\s(I)'
_cod_data_source_file hb7607sup1.cif
_cod_data_source_block I
_cod_database_code 2241820
_shelx_space_group_comment
;
The symmetry employed for this shelxl refinement is uniquely defined
by the following loop, which should always be used as a source of
symmetry information in preference to the above space-group names.
They are only intended as comments.
;
_shelx_estimated_absorpt_t_min 0.912
_shelx_estimated_absorpt_t_max 0.955
_shelxl_version_number 2014/6

loop_
_space_group_symop_operation_xyz
'x, y, z'
'-x+1/2, -y, z+1/2'
'-x, y+1/2, -z+1/2'
'x+1/2, -y+1/2, -z'

loop_
_atom_site_type_symbol
_atom_site_label
_atom_site_fract_x
_atom_site_fract_y
_atom_site_fract_z
_atom_site_U_iso_or_equiv
_atom_site_adp_type
_atom_site_calc_flag
_atom_site_occupancy
S S1 0.24911(12) 0.47012(3) 0.42460(3) 0.03010(16) Uani d 1
O O1 1.2359(3) 0.58830(10) 0.61640(9) 0.0352(5) Uani d 1
O O2 1.0633(3) 0.47367(9) 0.64975(8) 0.0288(4) Uani d 1
C C2 0.4926(5) 0.49392(14) 0.47800(12) 0.0259(6) Uani d 1
N N3 0.5248(4) 0.44158(11) 0.52534(10) 0.0257(5) Uani d 1
C C4 0.3588(4) 0.38088(13) 0.52171(12) 0.0239(6) Uani d 1
C C5 0.1972(5) 0.38674(14) 0.47016(13) 0.0287(7) Uani d 1
H H5 0.0725 0.3498 0.4606 0.034 Uiso calc 1
C C6 0.6380(5) 0.56568(14) 0.46990(13) 0.0268(6) Uani d 1
C C7 0.8381(5) 0.58484(14) 0.51199(12) 0.0257(6) Uani d 1
N N7 0.8934(4) 0.53396(11) 0.56480(10) 0.0280(5) Uani d 1
H H7 0.787(4) 0.4888(14) 0.5664(12) 0.034 Uiso d 1
C C8 0.9726(5) 0.65255(14) 0.50006(13) 0.0319(7) Uani d 1
H H8 1.1061 0.6655 0.5284 0.038 Uiso calc 1
C C9 0.9130(5) 0.70106(15) 0.44715(13) 0.0350(7) Uani d 1
H H9 1.0076 0.7465 0.4392 0.042 Uiso calc 1
C C10 0.7167(5) 0.68374(15) 0.40576(14) 0.0367(7) Uani d 1
H H10 0.6744 0.7174 0.3700 0.044 Uiso calc 1
C C11 0.5833(5) 0.61661(14) 0.41741(13) 0.0329(7) Uani d 1
H H11 0.4498 0.6046 0.3888 0.039 Uiso calc 1
C C12 1.0813(5) 0.53798(14) 0.61028(12) 0.0261(6) Uani d 1
C C13 1.2512(5) 0.46609(14) 0.70045(13) 0.0332(7) Uani d 1
H H13A 1.2590 0.5138 0.7280 0.040 Uiso calc 1
H H13B 1.4134 0.4577 0.6795 0.040 Uiso calc 1
C C14 1.1827(5) 0.39723(15) 0.74298(13) 0.0364(8) Uani d 1
H H14A 1.1701 0.3508 0.7149 0.055 Uiso calc 1
H H14B 1.0247 0.4071 0.7646 0.055 Uiso calc 1
H H14C 1.3090 0.3891 0.7770 0.055 Uiso calc 1
C C15 0.3725(4) 0.31803(13) 0.57234(12) 0.0230(6) Uani d 1
C C16 0.5701(5) 0.31297(14) 0.61706(12) 0.0262(6) Uani d 1
H H16 0.7017 0.3489 0.6138 0.031 Uiso calc 1
C C17 0.5750(5) 0.25610(13) 0.66585(13) 0.0265(6) Uani d 1
H H17 0.7105 0.2544 0.6956 0.032 Uiso calc 1
C C18 0.3887(5) 0.20128(14) 0.67307(12) 0.0257(6) Uani d 1
C C19 0.1953(5) 0.20502(14) 0.62699(13) 0.0279(7) Uani d 1
H H19 0.0673 0.1676 0.6293 0.033 Uiso calc 1
C C20 0.1868(4) 0.26245(13) 0.57785(13) 0.0249(6) Uani d 1
H H20 0.0526 0.2638 0.5477 0.030 Uiso calc 1
C C21 0.3936(5) 0.14340(14) 0.73046(14) 0.0323(7) Uani d 1
H H21 0.5692 0.1301 0.7391 0.039 Uiso calc 1
C C22 0.2582(6) 0.06725(13) 0.71601(15) 0.0391(7) Uani d 1
H H22A 0.0830 0.0779 0.7101 0.059 Uiso calc 1
H H22B 0.2810 0.0313 0.7534 0.059 Uiso calc 1
H H22C 0.3241 0.0438 0.6752 0.059 Uiso calc 1
C C23 0.2919(6) 0.18119(16) 0.79435(14) 0.0446(9) Uani d 1
H H23A 0.3763 0.2306 0.8024 0.067 Uiso calc 1
H H23B 0.3188 0.1463 0.8323 0.067 Uiso calc 1
H H23C 0.1157 0.1907 0.7891 0.067 Uiso calc 1

loop_
_atom_site_aniso_label
_atom_site_aniso_U_11
_atom_site_aniso_U_22
_atom_site_aniso_U_33
_atom_site_aniso_U_12
_atom_site_aniso_U_13
_atom_site_aniso_U_23
S1 0.0324(3) 0.0306(3) 0.0273(3) 0.0019(3) -0.0031(3) -0.0005(3)
O1 0.0338(10) 0.0280(8) 0.0438(10) -0.0087(9) -0.0062(9) 0.0005(8)
O2 0.0354(10) 0.0240(8) 0.0269(9) -0.0026(8) -0.0049(8) 0.0034(8)
C2 0.0264(13) 0.0239(12) 0.0275(13) 0.0034(12) 0.0057(11) -0.0012(10)
N3 0.0304(12) 0.0215(9) 0.0252(11) -0.0013(9) 0.0028(9) -0.0015(8)
C4 0.0239(13) 0.0204(11) 0.0274(13) -0.0015(11) 0.0020(11) -0.0061(10)
C5 0.0271(15) 0.0297(12) 0.0293(13) 0.0018(12) -0.0014(11) -0.0068(11)
C6 0.0330(15) 0.0250(12) 0.0224(13) 0.0036(11) 0.0037(11) 0.0001(10)
C7 0.0312(14) 0.0207(11) 0.0253(13) 0.0032(11) 0.0040(11) 0.0013(10)
N7 0.0304(12) 0.0245(10) 0.0292(11) -0.0036(10) -0.0060(10) 0.0024(9)
C8 0.0353(16) 0.0238(12) 0.0367(15) -0.0024(12) 0.0019(13) -0.0004(11)
C9 0.0432(16) 0.0241(12) 0.0378(15) -0.0040(13) 0.0107(14) 0.0012(12)
C10 0.0457(17) 0.0308(13) 0.0336(14) 0.0004(14) 0.0030(14) 0.0080(11)
C11 0.0376(15) 0.0328(13) 0.0282(14) 0.0020(13) -0.0008(13) 0.0019(12)
C12 0.0275(14) 0.0236(12) 0.0274(13) 0.0015(12) 0.0010(11) -0.0013(10)
C13 0.0336(15) 0.0329(13) 0.0330(13) 0.0064(15) -0.0064(13) -0.0056(11)
C14 0.0428(18) 0.0380(14) 0.0284(14) 0.0119(13) -0.0025(12) -0.0002(12)
C15 0.0221(13) 0.0235(11) 0.0234(12) 0.0025(10) 0.0014(11) -0.0056(10)
C16 0.0252(14) 0.0251(12) 0.0283(13) -0.0009(12) 0.0007(11) -0.0033(10)
C17 0.0238(13) 0.0261(12) 0.0296(13) 0.0017(12) 0.0002(12) -0.0023(11)
C18 0.0222(13) 0.0224(11) 0.0325(14) 0.0026(12) 0.0028(12) -0.0033(11)
C19 0.0252(15) 0.0227(11) 0.0357(14) -0.0007(12) 0.0013(11) -0.0035(11)
C20 0.0233(13) 0.0248(11) 0.0267(12) 0.0007(10) 0.0006(11) -0.0056(10)
C21 0.0278(14) 0.0268(12) 0.0424(16) -0.0013(12) -0.0010(13) 0.0044(12)
C22 0.0382(16) 0.0303(13) 0.0489(16) -0.0025(14) -0.0002(16) 0.0083(12)
C23 0.059(2) 0.0388(14) 0.0361(16) -0.0010(16) -0.0014(15) 0.0080(12)

loop_
_atom_type_symbol
_atom_type_description
_atom_type_scat_dispersion_real
_atom_type_scat_dispersion_imag
_atom_type_scat_source
C C 0.0070 0.0030 'International Tables Vol C Tables 4.2.6.8 and 6.1.1.4'
H H 0.0000 0.0000 'International Tables Vol C Tables 4.2.6.8 and 6.1.1.4'
N N 0.0130 0.0070 'International Tables Vol C Tables 4.2.6.8 and 6.1.1.4'
O O 0.0210 0.0120 'International Tables Vol C Tables 4.2.6.8 and 6.1.1.4'
S S 0.1970 0.2290 'International Tables Vol C Tables 4.2.6.8 and 6.1.1.4'

loop_
_geom_angle_atom_site_label_1
_geom_angle_atom_site_label_2
_geom_angle_atom_site_label_3
_geom_angle
C5 S1 C2 89.70(12)
C12 O2 C13 115.43(18)
N3 C2 C6 125.3(2)
N3 C2 S1 112.38(18)
C6 C2 S1 122.31(19)
C2 N3 C4 112.9(2)
C5 C4 N3 114.0(2)
C5 C4 C15 127.3(2)
N3 C4 C15 118.7(2)
C4 C5 S1 110.96(19)
C4 C5 H5 124.5
S1 C5 H5 124.5
C11 C6 C7 117.7(2)
C11 C6 C2 119.4(2)
C7 C6 C2 122.8(2)
C8 C7 N7 122.4(2)
C8 C7 C6 119.7(2)
N7 C7 C6 117.9(2)
C12 N7 C7 128.9(2)
C12 N7 H7 117.8(15)
C7 N7 H7 113.2(15)
C9 C8 C7 120.6(3)
C9 C8 H8 119.7
C7 C8 H8 119.7
C10 C9 C8 120.6(2)
C10 C9 H9 119.7
C8 C9 H9 119.7
C11 C10 C9 118.9(3)
C11 C10 H10 120.5
C9 C10 H10 120.5
C10 C11 C6 122.4(3)
C10 C11 H11 118.8
C6 C11 H11 118.8
O1 C12 O2 124.7(2)
O1 C12 N7 128.4(2)
O2 C12 N7 106.9(2)
O2 C13 C14 107.0(2)
O2 C13 H13A 110.3
C14 C13 H13A 110.3
O2 C13 H13B 110.3
C14 C13 H13B 110.3
H13A C13 H13B 108.6
C13 C14 H14A 109.5
C13 C14 H14B 109.5
H14A C14 H14B 109.5
C13 C14 H14C 109.5
H14A C14 H14C 109.5
H14B C14 H14C 109.5
C20 C15 C16 117.6(2)
C20 C15 C4 121.0(2)
C16 C15 C4 121.4(2)
C17 C16 C15 120.7(2)
C17 C16 H16 119.7
C15 C16 H16 119.7
C16 C17 C18 122.5(2)
C16 C17 H17 118.7
C18 C17 H17 118.7
C17 C18 C19 116.6(2)
C17 C18 C21 120.6(2)
C19 C18 C21 122.8(2)
C20 C19 C18 121.5(2)
C20 C19 H19 119.3
C18 C19 H19 119.3
C19 C20 C15 121.1(2)
C19 C20 H20 119.5
C15 C20 H20 119.5
C18 C21 C22 114.1(2)
C18 C21 C23 110.3(2)
C22 C21 C23 110.2(2)
C18 C21 H21 107.3
C22 C21 H21 107.3
C23 C21 H21 107.3
C21 C22 H22A 109.5
C21 C22 H22B 109.5
H22A C22 H22B 109.5
C21 C22 H22C 109.5
H22A C22 H22C 109.5
H22B C22 H22C 109.5
C21 C23 H23A 109.5
C21 C23 H23B 109.5
H23A C23 H23B 109.5
C21 C23 H23C 109.5
H23A C23 H23C 109.5
H23B C23 H23C 109.5

loop_
_geom_bond_atom_site_label_1
_geom_bond_atom_site_label_2
_geom_bond_distance
S1 C5 1.724(3)
S1 C2 1.755(3)
O1 C12 1.215(3)
O2 C12 1.364(3)
O2 C13 1.449(3)
C2 N3 1.320(3)
C2 C6 1.476(3)
N3 C4 1.384(3)
C4 C5 1.362(3)
C4 C15 1.485(3)
C5 H5 0.9500
C6 C11 1.402(3)
C6 C7 1.419(4)
C7 C8 1.397(3)
C7 N7 1.407(3)
N7 C12 1.374(3)
N7 H7 0.97(2)
C8 C9 1.389(4)
C8 H8 0.9500
C9 C10 1.387(4)
C9 H9 0.9500
C10 C11 1.385(4)
C10 H10 0.9500
C11 H11 0.9500
C13 C14 1.507(4)
C13 H13A 0.9900
C13 H13B 0.9900
C14 H14A 0.9800
C14 H14B 0.9800
C14 H14C 0.9800
C15 C20 1.397(3)
C15 C16 1.405(3)
C16 C17 1.384(3)
C16 H16 0.9500
C17 C18 1.394(3)
C17 H17 0.9500
C18 C19 1.404(4)
C18 C21 1.522(4)
C19 C20 1.396(3)
C19 H19 0.9500
C20 H20 0.9500
C21 C22 1.531(4)
C21 C23 1.540(4)
C21 H21 1.0000
C22 H22A 0.9800
C22 H22B 0.9800
C22 H22C 0.9800
C23 H23A 0.9800
C23 H23B 0.9800
C23 H23C 0.9800

loop_
_geom_hbond_atom_site_label_D
_geom_hbond_atom_site_label_H
_geom_hbond_atom_site_label_A
_geom_hbond_distance_DH
_geom_hbond_distance_HA
_geom_hbond_distance_DA
_geom_hbond_angle_DHA
N7 H7 N3 0.97(2) 1.84(2) 2.682(3) 144(2)
C8 H8 O1 0.95 2.32 2.954(3) 124

loop_
_geom_torsion_atom_site_label_1
_geom_torsion_atom_site_label_2
_geom_torsion_atom_site_label_3
_geom_torsion_atom_site_label_4
_geom_torsion
C5 S1 C2 N3 0.05(19)
C5 S1 C2 C6 -179.0(2)
C6 C2 N3 C4 178.7(2)
S1 C2 N3 C4 -0.3(3)
C2 N3 C4 C5 0.4(3)
C2 N3 C4 C15 -179.5(2)
N3 C4 C5 S1 -0.4(3)
C15 C4 C5 S1 179.5(2)
C2 S1 C5 C4 0.19(19)
N3 C2 C6 C11 -179.7(2)
S1 C2 C6 C11 -0.8(3)
N3 C2 C6 C7 2.3(4)
S1 C2 C6 C7 -178.8(2)
C11 C6 C7 C8 -0.1(4)
C2 C6 C7 C8 177.9(2)
C11 C6 C7 N7 179.9(2)
C2 C6 C7 N7 -2.1(4)
C8 C7 N7 C12 -2.8(4)
C6 C7 N7 C12 177.2(2)
N7 C7 C8 C9 179.6(2)
C6 C7 C8 C9 -0.4(4)
C7 C8 C9 C10 0.9(4)
C8 C9 C10 C11 -1.0(4)
C9 C10 C11 C6 0.5(4)
C7 C6 C11 C10 0.0(4)
C2 C6 C11 C10 -178.1(2)
C13 O2 C12 O1 -2.2(3)
C13 O2 C12 N7 178.51(19)
C7 N7 C12 O1 3.2(4)
C7 N7 C12 O2 -177.5(2)
C12 O2 C13 C14 173.7(2)
C5 C4 C15 C20 -10.5(4)
N3 C4 C15 C20 169.4(2)
C5 C4 C15 C16 170.5(2)
N3 C4 C15 C16 -9.5(3)
C20 C15 C16 C17 -1.8(3)
C4 C15 C16 C17 177.1(2)
C15 C16 C17 C18 0.4(4)
C16 C17 C18 C19 1.5(4)
C16 C17 C18 C21 -175.7(2)
C17 C18 C19 C20 -2.0(4)
C21 C18 C19 C20 175.1(2)
C18 C19 C20 C15 0.7(4)
C16 C15 C20 C19 1.3(3)
C4 C15 C20 C19 -177.7(2)
C17 C18 C21 C22 -153.4(2)
C19 C18 C21 C22 29.5(3)
C17 C18 C21 C23 82.0(3)
C19 C18 C21 C23 -95.1(3)

_cod_database_fobs_code 2241820
